data_6000033
loop_
_publ_author_name
'Chykhrij, S. I.'
'Parasyuk, O. V.'
'Halka, V. O.'

_publ_section_title
;
 Crystal structure of the new quaternary phase AgCd2GaS4 and phase diagram
 of the quasi-binary system AgGaS2-CdS
;
_journal_name_full 'Journal of Alloys and Compounds'
_journal_page_first 189
_journal_page_last 195
_journal_paper_doi 10.1016/S0925-8388(00)01145-2
_journal_volume 312
_journal_year 2000
_chemical_formula_sum 'Ag Cd2 Ga S4'
_space_group_name_H-M_alt 'P m n 21'
_cell_angle_alpha 90.000
_cell_angle_beta 90.000
_cell_angle_gamma 90.000
_cell_length_a 8.1460
_cell_length_b 6.8989
_cell_length_c 6.5932
_cell_volume 370.53
_cod_database_code 6000033

loop_
_atom_site_label
_atom_site_fract_x
_atom_site_fract_y
_atom_site_fract_z
? ? ? ?
